data_2012234
loop_
_publ_author_name
'Grigoriev, Mikhail S.'
'Den Auwer, Christophe'
'Madic, Charles'

_publ_section_title
;Pyridinium
 tetrakis(nitrato-\k^2^<i>O</i>,<i>O</i>')(2,2':6',2''-terpyridine-\k^3^<i>N</i>)cerate(III)
 pyridine solvate and
 bis(methanol-\k<i>O</i>)tris(nitrato-\k^2^<i>O</i>,<i>O</i>')(2,2':6',2''-terpyridine-\k^3^<i>N</i>)cerium(III)
;
_journal_issue 10
_journal_name_full 'Acta Crystallographica Section C'
_journal_page_first 1141
_journal_page_last 1143
_journal_paper_doi 10.1107/S0108270101010678
_journal_volume 57
_journal_year 2001
_chemical_formula_iupac 'C5 H6 N , [Ce (N O3)4 (C15 H11 N3)] , C5 H5 N'
_chemical_formula_moiety 'C5 H6 N + , C15 H11 Ce N7 O12 - , C5 H5 N'
_chemical_formula_sum 'C25 H22 Ce N9 O12'
_chemical_formula_weight 780.64
_chemical_name_systematic
;
Pyridinium
tetrakis(nitrato-\k^2^O,O')(2,2':6',2''-terpyridine-\k^3^N)cerate(III)
pyridine solvate
;
_space_group_IT_number 14
_symmetry_cell_setting monoclinic
_symmetry_space_group_name_Hall '-P 2ybc'
_symmetry_space_group_name_H-M 'P 1 21/c 1'
_audit_creation_method SHELXL
_cell_angle_alpha 90
_cell_angle_beta 91.6958(12)
_cell_angle_gamma 90
_cell_formula_units_Z 4
_cell_length_a 13.0982(3)
_cell_length_b 12.8311(3)
_cell_length_c 17.8255(3)
_cell_measurement_reflns_used all
_cell_measurement_temperature 293(2)
_cell_measurement_theta_max 27.53
_cell_measurement_theta_min 1.56
_cell_volume 2994.52(11)
_computing_cell_refinement 'HKL (Otwinowski & Minor, 1997)'
_computing_data_collection 'COLLECT (Nonius, 1998)'
_computing_data_reduction HKL
_computing_molecular_graphics 'SHELXTL (Sheldrick, 1997)'
_computing_publication_material SHELXTL
_computing_structure_refinement 'SHELXL93 (Sheldrick, 1993)'
_computing_structure_solution 'SHELXS86 (Sheldrick, 1990)'
_diffrn_ambient_temperature 293(2)
_diffrn_measured_fraction_theta_full .978
_diffrn_measured_fraction_theta_max .978
_diffrn_measurement_device 'Nonius KappaCCD area-detector'
_diffrn_measurement_method '\f and \w scans to cover a hemisphere of the reciprocal space'
_diffrn_radiation_monochromator graphite
_diffrn_radiation_source 'fine-focus sealed tube'
_diffrn_radiation_type MoK\a
_diffrn_radiation_wavelength .71073
_diffrn_reflns_av_R_equivalents .099
_diffrn_reflns_av_sigmaI/netI .078
_diffrn_reflns_limit_h_max 17
_diffrn_reflns_limit_h_min -15
_diffrn_reflns_limit_k_max 16
_diffrn_reflns_limit_k_min -15
_diffrn_reflns_limit_l_max 23
_diffrn_reflns_limit_l_min -21
_diffrn_reflns_number 23126
_diffrn_reflns_theta_full 27.53
_diffrn_reflns_theta_max 27.53
_diffrn_reflns_theta_min 1.56
_exptl_absorpt_coefficient_mu 1.599
_exptl_absorpt_correction_T_max .702
_exptl_absorpt_correction_T_min .673
_exptl_absorpt_correction_type empirical
_exptl_absorpt_process_details 'MULABS in PLATON (Spek, 1998)'
_exptl_crystal_colour yellow
_exptl_crystal_density_diffrn 1.732
_exptl_crystal_density_meas ?
_exptl_crystal_description prism
_exptl_crystal_F_000 1556
_exptl_crystal_size_max .2
_exptl_crystal_size_mid .2
_exptl_crystal_size_min .2
_refine_diff_density_max '1.23 (1.34\%A from Ce)'
_refine_diff_density_min '-2.87 (0.04\%A from Ce)'
_refine_ls_extinction_method none
_refine_ls_goodness_of_fit_ref 1.053
_refine_ls_hydrogen_treatment constr
_refine_ls_matrix_type full
_refine_ls_number_parameters 424
_refine_ls_number_reflns 6748
_refine_ls_number_restraints 0
_refine_ls_restrained_S_all 1.053
_refine_ls_R_factor_all .066
_refine_ls_R_factor_gt .042
_refine_ls_shift/su_max .002
_refine_ls_shift/su_mean .000
_refine_ls_structure_factor_coef Fsqd
_refine_ls_weighting_details 'calc w = 1/[\s^2^(Fo^2^)+(0.0355P)^2^+0.349P] where P=(Fo^2^+2Fc^2^)/3'
_refine_ls_weighting_scheme calc
_refine_ls_wR_factor_ref .082
_reflns_number_gt 5416
_reflns_number_total 6770
_reflns_threshold_expression I>2\s(I)
_cod_data_source_file av1079.cif
_cod_data_source_block (I)
_cod_depositor_comments
;
The following automatic conversions were performed:

'_exptl_crystal_density_meas' value 'not measured' was changed to '?'
- the value is perceived as not measured.

Automatic conversion script
Id: cif_fix_values 3008 2015-01-20 13:52:24Z robertas 
;
_cod_original_sg_symbol_H-M 'P 21/c'
_cod_database_code 2012234

loop_
_symmetry_equiv_pos_as_xyz
'x, y, z'
'-x, y+1/2, -z+1/2'
'-x, -y, -z'
'x, -y-1/2, z-1/2'

loop_
_atom_site_label
_atom_site_fract_x
_atom_site_fract_y
_atom_site_fract_z
_atom_site_U_iso_or_equiv
_atom_site_adp_type
_atom_site_calc_flag
_atom_site_refinement_flags
_atom_site_occupancy
_atom_site_disorder_assembly
_atom_site_disorder_group
_atom_site_type_symbol
Ce .733736(10) .529139(11) .198136(7) .03136(7) Uani d . 1 . . Ce
O21 .79533(15) .61973(18) .32866(12) .0552(6) Uani d . 1 . . O
O22 .90608(17) .52370(18) .27547(12) .0524(6) Uani d . 1 . . O
O23 .92842(19) .5651(2) .39260(12) .0702(7) Uani d . 1 . . O
O31 .88429(17) .44686(19) .12580(12) .0513(5) Uani d . 1 . . O
O32 .82375(16) .33914(19) .20402(13) .0596(6) Uani d . 1 . . O
O33 .96322(19) .3020(2) .14703(17) .0823(8) Uani d . 1 . . O
O41 .64897(18) .71389(19) .23144(14) .0640(6) Uani d . 1 . . O
O42 .57421(17) .6242(2) .14596(12) .0657(7) Uani d . 1 . . O
O43 .5020(2) .7622(3) .18426(16) .0976(11) Uani d . 1 . . O
O51 .57251(19) .5138(2) .28102(16) .0651(7) Uani d . 1 . . O
O52 .69700(17) .4184(2) .31842(12) .0585(6) Uani d . 1 . . O
O53 .5756(2) .4536(3) .39457(14) .0886(10) Uani d . 1 . . O
N1 .62730(17) .39159(19) .11991(12) .0389(5) Uani d . 1 . . N
N2 .87807(18) .5699(2) .33419(13) .0463(6) Uani d . 1 . . N
N3 .89190(18) .3614(2) .15872(14) .0482(6) Uani d . 1 . . N
N4 .5730(2) .7018(2) .18760(15) .0562(7) Uani d . 1 . . N
N5 .6133(2) .4622(2) .33367(16) .0523(7) Uani d . 1 . . N
N6 .1822(2) .6004(3) .19321(17) .0685(8) Uani d . 1 . . N
H6A .1965 .5826 .2388 .082 Uiso calc PR .50 . . H
N7 .2318(3) .5417(3) .3322(2) .0728(9) Uani d . 1 . . N
H7A .2170 .5621 .2872 .087 Uiso calc PR .50 . . H
N12 .71769(16) .55058(19) .04721(12) .0360(5) Uani d . 1 . . N
N18 .83378(17) .6812(2) .13462(13) .0439(6) Uani d . 1 . . N
C2 .5932(2) .3076(3) .15591(17) .0489(7) Uani d . 1 . . C
H2A .5991 .3067 .2080 .059 Uiso calc R 1 . . H
C3 .5500(2) .2225(3) .12068(19) .0542(8) Uani d . 1 . . C
H3A .5275 .1657 .1480 .065 Uiso calc R 1 . . H
C4 .5413(2) .2240(3) .04389(19) .0583(9) Uani d . 1 . . C
H4A .5140 .1671 .0180 .070 Uiso calc R 1 . . H
C5 .5734(2) .3108(3) .00539(17) .0503(7) Uani d . 1 . . C
H5A .5663 .3134 -.0466 .060 Uiso calc R 1 . . H
C6 .61629(18) .3940(2) .04430(14) .0380(6) Uani d . 1 . . C
C7 .6541(2) .4875(2) .00680(15) .0365(6) Uani d . 1 . . C
C8 .6258(2) .5114(3) -.06755(17) .0477(7) Uani d . 1 . . C
H8A .5813 .4680 -.0946 .057 Uiso calc R 1 . . H
C9 .6643(2) .5989(3) -.10007(16) .0549(8) Uani d . 1 . . C
H9A .6451 .6161 -.1492 .066 Uiso calc R 1 . . H
C10 .7310(2) .6611(3) -.06027(16) .0516(8) Uani d . 1 . . C
H10A .7583 .7203 -.0822 .062 Uiso calc R 1 . . H
C11 .7576(2) .6344(2) .01430(15) .0404(6) Uani d . 1 . . C
C13 .8298(2) .6991(2) .05986(16) .0424(6) Uani d . 1 . . C
C14 .8889(2) .7747(3) .0283(2) .0598(9) Uani d . 1 . . C
H14A .8867 .7846 -.0234 .072 Uiso calc R 1 . . H
C15 .9511(3) .8356(3) .0733(2) .0661(10) Uani d . 1 . . C
H15A .9909 .8874 .0522 .079 Uiso calc R 1 . . H
C16 .9544(3) .8200(3) .1492(2) .0647(9) Uani d . 1 . . C
H16A .9947 .8615 .1810 .078 Uiso calc R 1 . . H
C17 .8956(3) .7403(3) .17683(19) .0567(8) Uani d . 1 . . C
H17A .8996 .7272 .2281 .068 Uiso calc R 1 . . H
C61 .1149(3) .5449(4) .1528(3) .0845(14) Uani d . 1 . . C
H61A .0827 .4880 .1740 .101 Uiso calc R 1 . . H
C62 .0934(3) .5721(5) .0800(3) .0928(15) Uani d . 1 . . C
H62A .0471 .5331 .0511 .111 Uiso calc R 1 . . H
C63 .1398(3) .6560(5) .0498(2) .0870(15) Uani d . 1 . . C
H63A .1255 .6748 .0002 .104 Uiso calc R 1 . . H
C64 .2080(3) .7133(4) .0928(2) .0731(11) Uani d . 1 . . C
H64A .2399 .7716 .0734 .088 Uiso calc R 1 . . H
C65 .2274(3) .6822(3) .1645(2) .0666(10) Uani d . 1 . . C
H65A .2739 .7198 .1942 .080 Uiso calc R 1 . . H
C71 .3037(4) .4719(4) .3449(3) .0852(14) Uani d . 1 . . C
H71A .3388 .4458 .3044 .102 Uiso calc R 1 . . H
C72 .3282(3) .4372(5) .4135(3) .1015(16) Uani d . 1 . . C
H72A .3791 .3872 .4201 .122 Uiso calc R 1 . . H
C73 .2808(5) .4734(5) .4719(3) .1043(19) Uani d . 1 . . C
H73A .2974 .4483 .5196 .125 Uiso calc R 1 . . H
C74 .2087(5) .5463(5) .4627(3) .1034(19) Uani d . 1 . . C
H74A .1765 .5741 .5040 .124 Uiso calc R 1 . . H
C75 .1822(3) .5802(4) .3899(3) .0887(14) Uani d . 1 . . C
H75A .1305 .6291 .3822 .106 Uiso calc R 1 . . H

loop_
_atom_site_aniso_label
_atom_site_aniso_U_11
_atom_site_aniso_U_22
_atom_site_aniso_U_33
_atom_site_aniso_U_12
_atom_site_aniso_U_13
_atom_site_aniso_U_23
Ce .03550(10) .03011(11) .02845(10) .00116(6) .00030(6) -.00032(5)
O21 .0537(11) .0558(15) .0559(13) .0111(11) -.0033(10) -.0151(11)
O22 .0522(12) .0623(17) .0425(12) .0115(10) -.0048(10) -.0158(10)
O23 .0834(16) .0829(19) .0427(12) .0120(15) -.0232(12) -.0131(13)
O31 .0570(12) .0517(14) .0455(12) .0098(11) .0077(10) .0015(11)
O32 .0604(13) .0483(14) .0709(15) -.0020(11) .0132(11) .0064(12)
O33 .0699(15) .0655(19) .112(2) .0302(14) .0158(14) -.0055(16)
O41 .0685(14) .0459(15) .0773(16) .0049(12) -.0015(12) -.0091(12)
O42 .0674(14) .0783(19) .0506(13) .0343(13) -.0119(11) -.0132(13)
O43 .101(2) .107(3) .0849(19) .073(2) .0102(16) .0056(18)
O51 .0609(14) .0646(18) .0709(18) .0088(12) .0208(13) .0126(14)
O52 .0629(13) .0574(15) .0553(13) .0024(12) .0043(10) .0134(12)
O53 .100(2) .121(3) .0460(14) -.0388(19) .0296(14) -.0086(15)
N1 .0461(12) .0365(14) .0338(11) -.0033(10) -.0014(9) .0000(10)
N2 .0530(14) .0456(16) .0400(13) .0002(13) -.0063(11) -.0081(12)
N3 .0498(14) .0454(17) .0492(14) .0056(13) -.0040(12) -.0109(13)
N4 .0606(16) .0599(19) .0485(15) .0242(15) .0090(13) .0100(14)
N5 .0636(17) .0521(19) .0420(15) -.0166(14) .0144(13) -.0066(13)
N6 .0679(18) .072(2) .0648(18) -.0049(17) -.0020(14) .0004(17)
N7 .076(2) .076(3) .066(2) -.0040(18) -.0017(18) .0077(17)
N12 .0382(11) .0367(13) .0332(11) .0038(10) .0017(9) .0026(10)
N18 .0537(13) .0351(14) .0431(13) -.0075(11) .0033(11) .0015(11)
C2 .0594(17) .0450(19) .0422(16) -.0094(15) -.0002(13) .0022(14)
C3 .0568(17) .044(2) .062(2) -.0126(15) .0017(15) .0009(16)
C4 .0586(18) .051(2) .065(2) -.0147(16) -.0043(16) -.0144(17)
C5 .0490(16) .056(2) .0453(16) -.0049(15) -.0059(13) -.0097(15)
C6 .0323(12) .0455(18) .0361(13) .0053(12) -.0004(10) -.0038(12)
C7 .0372(13) .0401(16) .0322(14) .0044(12) .0027(11) -.0010(12)
C8 .0475(16) .061(2) .0348(15) .0106(15) -.0036(12) -.0017(14)
C9 .0627(18) .067(2) .0347(15) .0153(17) -.0005(14) .0117(16)
C10 .0604(18) .052(2) .0426(16) .0051(16) .0069(14) .0173(15)
C11 .0453(14) .0389(17) .0372(14) .0057(13) .0082(11) .0046(12)
C13 .0448(14) .0343(16) .0484(16) .0045(13) .0088(12) .0078(13)
C14 .0652(19) .050(2) .064(2) -.0059(17) .0092(16) .0178(17)
C15 .062(2) .049(2) .088(3) -.0153(17) .0139(19) .014(2)
C16 .0619(19) .045(2) .087(3) -.0140(17) .0005(18) -.0040(19)
C17 .0684(19) .046(2) .0558(19) -.0151(17) -.0018(15) .0004(16)
C61 .063(2) .074(3) .117(4) -.018(2) .006(2) -.004(3)
C62 .068(2) .116(4) .093(3) -.001(3) -.018(2) -.045(3)
C63 .085(3) .121(5) .055(2) .037(3) .001(2) -.014(3)
C64 .084(2) .072(3) .064(2) .011(2) .016(2) -.004(2)
C65 .065(2) .065(3) .069(2) -.0044(19) -.0019(17) -.017(2)
C71 .083(3) .097(4) .076(3) .015(3) .020(2) -.005(2)
C72 .075(3) .121(5) .107(4) .009(3) -.014(3) .025(4)
C73 .114(4) .129(6) .068(3) -.037(4) -.018(3) -.010(3)
C74 .137(5) .087(4) .089(4) -.030(4) .051(4) -.029(3)
C75 .066(2) .053(3) .148(5) -.007(2) .022(3) .001(3)

loop_
_atom_type_symbol
_atom_type_description
_atom_type_scat_dispersion_real
_atom_type_scat_dispersion_imag
_atom_type_scat_source
C C .0033 .0016 'International Tables Vol C Tables 4.2.6.8 and 6.1.1.4'
H H .0000 .0000 'International Tables Vol C Tables 4.2.6.8 and 6.1.1.4'
N N .0061 .0033 'International Tables Vol C Tables 4.2.6.8 and 6.1.1.4'
O O .0106 .0060 'International Tables Vol C Tables 4.2.6.8 and 6.1.1.4'
Ce Ce -.2486 2.6331 'International Tables Vol C Tables 4.2.6.8 and 6.1.1.4'

loop_
_geom_angle_atom_site_label_1
_geom_angle_atom_site_label_2
_geom_angle_atom_site_label_3
_geom_angle
O42 Ce O31 129.13(7)
O42 Ce O22 152.24(8)
O31 Ce O22 66.18(7)
O42 Ce O51 65.12(8)
O31 Ce O51 151.80(8)
O22 Ce O51 113.51(8)
O42 Ce N1 73.34(8)
O31 Ce N1 82.11(7)
O22 Ce N1 134.42(7)
O51 Ce N1 79.92(8)
O42 Ce N18 84.39(8)
O31 Ce N18 72.16(7)
O22 Ce N18 79.21(8)
O51 Ce N18 136.03(8)
N1 Ce N18 122.32(7)
O42 Ce O52 112.66(8)
O31 Ce O52 110.09(7)
O22 Ce O52 74.40(7)
O51 Ce O52 47.89(8)
N1 Ce O52 87.86(7)
N18 Ce O52 149.23(7)
O42 Ce O41 47.59(8)
O31 Ce O41 141.96(8)
O22 Ce O41 105.25(7)
O51 Ce O41 66.23(8)
N1 Ce O41 119.56(7)
N18 Ce O41 69.82(7)
O52 Ce O41 102.09(8)
O42 Ce O21 109.05(7)
O31 Ce O21 112.86(7)
O22 Ce O21 47.59(6)
O51 Ce O21 76.81(8)
N1 Ce O21 152.49(7)
N18 Ce O21 84.93(7)
O52 Ce O21 65.63(7)
O41 Ce O21 62.99(7)
O42 Ce N12 63.49(7)
O31 Ce N12 65.65(7)
O22 Ce N12 124.62(7)
O51 Ce N12 121.87(8)
N1 Ce N12 61.04(7)
N18 Ce N12 61.37(7)
O52 Ce N12 148.78(7)
O41 Ce N12 96.28(7)
O21 Ce N12 145.54(7)
O42 Ce O32 142.13(8)
O31 Ce O32 47.23(7)
O22 Ce O32 65.60(7)
O51 Ce O32 105.54(7)
N1 Ce O32 68.84(7)
N18 Ce O32 117.60(7)
O52 Ce O32 64.66(7)
O41 Ce O32 165.04(7)
O21 Ce O32 103.61(7)
N12 Ce O32 98.68(7)
N2 O21 Ce 94.77(15)
N2 O22 Ce 99.02(16)
N3 O31 Ce 100.04(16)
N3 O32 Ce 95.03(18)
N4 O41 Ce 94.48(18)
N4 O42 Ce 100.88(17)
N5 O51 Ce 97.38(18)
N5 O52 Ce 96.65(18)
C2 N1 C6 118.0(2)
C2 N1 Ce 117.82(18)
C6 N1 Ce 123.64(18)
O23 N2 O21 122.4(3)
O23 N2 O22 121.4(3)
O21 N2 O22 116.3(2)
O33 N3 O31 121.1(3)
O33 N3 O32 121.9(3)
O31 N3 O32 117.0(2)
O43 N4 O42 120.5(3)
O43 N4 O41 123.0(3)
O42 N4 O41 116.5(3)
O53 N5 O51 122.8(3)
O53 N5 O52 122.0(3)
O51 N5 O52 115.2(2)
C65 N6 C61 121.0(4)
C65 N6 H6A 119.5
C61 N6 H6A 119.5
C71 N7 C75 119.0(4)
C71 N7 H7A 120.5
C75 N7 H7A 120.5
C11 N12 C7 119.3(2)
C11 N12 Ce 119.82(18)
C7 N12 Ce 119.79(17)
C17 N18 C13 117.8(3)
C17 N18 Ce 118.97(19)
C13 N18 Ce 123.10(19)
N1 C2 C3 124.1(3)
N1 C2 H2A 118.0
C3 C2 H2A 118.0
C4 C3 C2 117.8(3)
C4 C3 H3A 121.1
C2 C3 H3A 121.1
C3 C4 C5 119.3(3)
C3 C4 H4A 120.3
C5 C4 H4A 120.3
C4 C5 C6 119.9(3)
C4 C5 H5A 120.1
C6 C5 H5A 120.1
N1 C6 C5 120.8(3)
N1 C6 C7 116.4(2)
C5 C6 C7 122.7(3)
N12 C7 C8 121.0(3)
N12 C7 C6 117.2(2)
C8 C7 C6 121.8(3)
C9 C8 C7 119.4(3)
C9 C8 H8A 120.3
C7 C8 H8A 120.3
C10 C9 C8 119.9(3)
C10 C9 H9A 120.1
C8 C9 H9A 120.1
C9 C10 C11 119.0(3)
C9 C10 H10A 120.5
C11 C10 H10A 120.5
N12 C11 C10 121.4(3)
N12 C11 C13 117.4(2)
C10 C11 C13 121.2(3)
N18 C13 C14 121.2(3)
N18 C13 C11 116.8(2)
C14 C13 C11 122.0(3)
C15 C14 C13 119.8(3)
C15 C14 H14A 120.1
C13 C14 H14A 120.1
C16 C15 C14 119.7(3)
C16 C15 H15A 120.1
C14 C15 H15A 120.1
C15 C16 C17 117.4(3)
C15 C16 H16A 121.3
C17 C16 H16A 121.3
N18 C17 C16 124.0(3)
N18 C17 H17A 118.0
C16 C17 H17A 118.0
N6 C61 C62 119.6(4)
N6 C61 H61A 120.2
C62 C61 H61A 120.2
C63 C62 C61 119.8(4)
C63 C62 H62A 120.1
C61 C62 H62A 120.1
C62 C63 C64 119.7(4)
C62 C63 H63A 120.1
C64 C63 H63A 120.1
C65 C64 C63 118.0(4)
C65 C64 H64A 121.0
C63 C64 H64A 121.0
N6 C65 C64 121.9(4)
N6 C65 H65A 119.1
C64 C65 H65A 119.1
N7 C71 C72 122.5(5)
N7 C71 H71A 118.7
C72 C71 H71A 118.7
C73 C72 C71 120.2(5)
C73 C72 H72A 119.9
C71 C72 H72A 119.9
C72 C73 C74 120.0(6)
C72 C73 H73A 120.0
C74 C73 H73A 120.0
C73 C74 C75 119.1(5)
C73 C74 H74A 120.5
C75 C74 H74A 120.5
N7 C75 C74 119.2(5)
N7 C75 H75A 120.4
C74 C75 H75A 120.4

loop_
_geom_bond_atom_site_label_1
_geom_bond_atom_site_label_2
_geom_bond_site_symmetry_2
_geom_bond_distance
_geom_bond_publ_flag
Ce O42 . 2.570(2) ?
Ce O31 . 2.611(2) ?
Ce O22 . 2.611(2) ?
Ce O51 . 2.620(2) ?
Ce N1 . 2.624(2) ?
Ce N18 . 2.625(2) ?
Ce O52 . 2.628(2) ?
Ce O41 . 2.691(2) ?
Ce O21 . 2.703(2) ?
Ce N12 . 2.706(2) ?
Ce O32 . 2.709(2) ?
O21 N2 . 1.260(3) ?
O22 N2 . 1.266(3) ?
O23 N2 . 1.217(3) ?
O31 N3 . 1.247(3) ?
O32 N3 . 1.254(3) ?
O33 N3 . 1.228(3) ?
O41 N4 . 1.256(3) ?
O42 N4 . 1.242(4) ?
O43 N4 . 1.211(3) ?
O51 N5 . 1.256(4) ?
O52 N5 . 1.268(3) ?
O53 N5 . 1.211(3) ?
N1 C2 . 1.338(4) ?
N1 C6 . 1.352(3) ?
N6 C65 . 1.315(5) ?
N6 C61 . 1.329(5) ?
N6 H6A . .8600 ?
N7 C71 . 1.315(6) ?
N7 C75 . 1.328(6) ?
N7 H7A . .8600 ?
N12 C11 . 1.339(4) ?
N12 C7 . 1.353(4) ?
N18 C17 . 1.327(4) ?
N18 C13 . 1.352(3) ?
C2 C3 . 1.372(4) ?
C2 H2A . .9300 ?
C3 C4 . 1.370(4) ?
C3 H3A . .9300 ?
C4 C5 . 1.381(5) ?
C4 H4A . .9300 ?
C5 C6 . 1.382(4) ?
C5 H5A . .9300 ?
C6 C7 . 1.467(4) ?
C7 C8 . 1.399(4) ?
C8 C9 . 1.367(5) ?
C8 H8A . .9300 ?
C9 C10 . 1.367(5) ?
C9 H9A . .9300 ?
C10 C11 . 1.407(4) ?
C10 H10A . .9300 ?
C11 C13 . 1.482(4) ?
C13 C14 . 1.373(4) ?
C14 C15 . 1.370(5) ?
C14 H14A . .9300 ?
C15 C16 . 1.368(5) ?
C15 H15A . .9300 ?
C16 C17 . 1.380(5) ?
C16 H16A . .9300 ?
C17 H17A . .9300 ?
C61 C62 . 1.366(7) ?
C61 H61A . .9300 ?
C62 C63 . 1.356(7) ?
C62 H62A . .9300 ?
C63 C64 . 1.373(6) ?
C63 H63A . .9300 ?
C64 C65 . 1.355(5) ?
C64 H64A . .9300 ?
C65 H65A . .9300 ?
C71 C72 . 1.332(7) ?
C71 H71A . .9300 ?
C72 C73 . 1.312(8) ?
C72 H72A . .9300 ?
C73 C74 . 1.336(8) ?
C73 H73A . .9300 ?
C74 C75 . 1.402(8) ?
C74 H74A . .9300 ?
C75 H75A . .9300 ?

loop_
_geom_hbond_atom_site_label_D
_geom_hbond_atom_site_label_H
_geom_hbond_atom_site_label_A
_geom_hbond_distance_DH
_geom_hbond_distance_HA
_geom_hbond_distance_DA
_geom_hbond_angle_DHA
_geom_hbond_publ_flag
N6 H6A N7 .86 1.79 2.652(5) 177.0 no
N7 H7A N6 .86 1.79 2.652(5) 177.6 no

loop_
_geom_torsion_atom_site_label_1
_geom_torsion_atom_site_label_2
_geom_torsion_atom_site_label_3
_geom_torsion_atom_site_label_4
_geom_torsion
O42 Ce O21 N2 -171.08(17)
O31 Ce O21 N2 -20.61(19)
O22 Ce O21 N2 -8.80(16)
O51 Ce O21 N2 131.47(18)
N1 Ce O21 N2 98.6(2)
N18 Ce O21 N2 -88.81(17)
O52 Ce O21 N2 82.01(17)
O41 Ce O21 N2 -158.72(19)
N12 Ce O21 N2 -100.44(19)
O32 Ce O21 N2 28.39(18)
O42 Ce O22 N2 47.0(3)
O31 Ce O22 N2 176.9(2)
O51 Ce O22 N2 -33.9(2)
N1 Ce O22 N2 -133.06(17)
N18 Ce O22 N2 101.82(18)
O52 Ce O22 N2 -62.19(18)
O41 Ce O22 N2 36.40(19)
O21 Ce O22 N2 8.83(16)
N12 Ce O22 N2 145.41(17)
O32 Ce O22 N2 -131.0(2)
O42 Ce O31 N3 -134.02(17)
O22 Ce O31 N3 73.38(18)
O51 Ce O31 N3 -22.3(3)
N1 Ce O31 N3 -73.08(17)
N18 Ce O31 N3 159.21(19)
O52 Ce O31 N3 11.71(19)
O41 Ce O31 N3 157.77(16)
O21 Ce O31 N3 82.89(18)
N12 Ce O31 N3 -134.80(19)
O32 Ce O31 N3 -4.69(15)
O42 Ce O32 N3 106.78(18)
O31 Ce O32 N3 4.61(15)
O22 Ce O32 N3 -74.75(16)
O51 Ce O32 N3 176.07(16)
N1 Ce O32 N3 103.67(17)
N18 Ce O32 N3 -12.72(19)
O52 Ce O32 N3 -158.33(18)
O41 Ce O32 N3 -129.4(3)
O21 Ce O32 N3 -104.09(16)
N12 Ce O32 N3 49.42(17)
O42 Ce O41 N4 4.07(16)
O31 Ce O41 N4 106.75(19)
O22 Ce O41 N4 177.42(17)
O51 Ce O41 N4 -73.21(18)
N1 Ce O41 N4 -11.2(2)
N18 Ce O41 N4 105.29(18)
O52 Ce O41 N4 -105.68(18)
O21 Ce O41 N4 -160.0(2)
N12 Ce O41 N4 48.93(18)
O32 Ce O41 N4 -132.3(3)
O31 Ce O42 N4 -133.38(18)
O22 Ce O42 N4 -18.0(3)
O51 Ce O42 N4 75.6(2)
N1 Ce O42 N4 162.0(2)
N18 Ce O42 N4 -71.9(2)
O52 Ce O42 N4 81.6(2)
O41 Ce O42 N4 -4.17(17)
O21 Ce O42 N4 10.8(2)
N12 Ce O42 N4 -132.6(2)
O32 Ce O42 N4 158.95(17)
O42 Ce O51 N5 -177.6(2)
O31 Ce O51 N5 55.0(3)
O22 Ce O51 N5 -28.1(2)
N1 Ce O51 N5 106.2(2)
N18 Ce O51 N5 -127.10(18)
O52 Ce O51 N5 9.89(17)
O41 Ce O51 N5 -125.1(2)
O21 Ce O51 N5 -59.05(19)
N12 Ce O51 N5 152.58(18)
O32 Ce O51 N5 41.7(2)
O42 Ce O52 N5 -17.1(2)
O31 Ce O52 N5 -168.90(17)
O22 Ce O52 N5 134.38(18)
O51 Ce O52 N5 -9.78(17)
N1 Ce O52 N5 -88.10(18)
N18 Ce O52 N5 102.4(2)
O41 Ce O52 N5 31.70(18)
O21 Ce O52 N5 84.34(18)
N12 Ce O52 N5 -93.0(2)
O32 Ce O52 N5 -155.64(19)
O42 Ce N1 C2 -119.0(2)
O31 Ce N1 C2 106.1(2)
O22 Ce N1 C2 61.1(2)
O51 Ce N1 C2 -52.1(2)
N18 Ce N1 C2 169.1(2)
O52 Ce N1 C2 -4.5(2)
O41 Ce N1 C2 -107.2(2)
O21 Ce N1 C2 -19.6(3)
N12 Ce N1 C2 172.6(2)
O32 Ce N1 C2 59.1(2)
O42 Ce N1 C6 69.9(2)
O31 Ce N1 C6 -65.1(2)
O22 Ce N1 C6 -110.1(2)
O51 Ce N1 C6 136.7(2)
N18 Ce N1 C6 -2.1(2)
O52 Ce N1 C6 -175.7(2)
O41 Ce N1 C6 81.6(2)
O21 Ce N1 C6 169.25(17)
N12 Ce N1 C6 1.40(18)
O32 Ce N1 C6 -112.1(2)
Ce O21 N2 O23 -164.3(3)
Ce O21 N2 O22 15.0(3)
Ce O22 N2 O23 163.7(3)
Ce O22 N2 O21 -15.7(3)
Ce O31 N3 O33 -171.6(2)
Ce O31 N3 O32 8.4(3)
Ce O32 N3 O33 172.0(3)
Ce O32 N3 O31 -8.0(3)
Ce O42 N4 O43 -173.6(3)
Ce O42 N4 O41 7.4(3)
Ce O41 N4 O43 174.0(3)
Ce O41 N4 O42 -7.0(3)
Ce O51 N5 O53 163.6(3)
Ce O51 N5 O52 -17.0(3)
Ce O52 N5 O53 -163.7(3)
Ce O52 N5 O51 16.9(3)
O42 Ce N12 C11 90.5(2)
O31 Ce N12 C11 -90.22(19)
O22 Ce N12 C11 -58.6(2)
O51 Ce N12 C11 120.72(19)
N1 Ce N12 C11 175.3(2)
N18 Ce N12 C11 -8.04(18)
O52 Ce N12 C11 -179.12(17)
O41 Ce N12 C11 54.86(19)
O21 Ce N12 C11 5.2(2)
O32 Ce N12 C11 -124.83(19)
O42 Ce N12 C7 -77.5(2)
O31 Ce N12 C7 101.8(2)
O22 Ce N12 C7 133.51(18)
O51 Ce N12 C7 -47.2(2)
N1 Ce N12 C7 7.35(18)
N18 Ce N12 C7 -176.0(2)
O52 Ce N12 C7 12.9(3)
O41 Ce N12 C7 -113.07(19)
O21 Ce N12 C7 -162.75(17)
O32 Ce N12 C7 67.2(2)
O42 Ce N18 C17 121.7(2)
O31 Ce N18 C17 -104.1(2)
O22 Ce N18 C17 -35.8(2)
O51 Ce N18 C17 77.0(3)
N1 Ce N18 C17 -172.1(2)
O52 Ce N18 C17 -4.6(3)
O41 Ce N18 C17 75.0(2)
O21 Ce N18 C17 11.9(2)
N12 Ce N18 C17 -175.5(3)
O32 Ce N18 C17 -90.8(2)
O42 Ce N18 C13 -62.0(2)
O31 Ce N18 C13 72.2(2)
O22 Ce N18 C13 140.5(2)
O51 Ce N18 C13 -106.7(2)
N1 Ce N18 C13 4.2(2)
O52 Ce N18 C13 171.73(19)
O41 Ce N18 C13 -108.7(2)
O21 Ce N18 C13 -171.8(2)
N12 Ce N18 C13 .8(2)
O32 Ce N18 C13 85.5(2)
C6 N1 C2 C3 1.7(4)
Ce N1 C2 C3 -170.0(2)
N1 C2 C3 C4 -.1(5)
C2 C3 C4 C5 -1.6(5)
C3 C4 C5 C6 1.6(5)
C2 N1 C6 C5 -1.6(4)
Ce N1 C6 C5 169.53(19)
C2 N1 C6 C7 179.7(2)
Ce N1 C6 C7 -9.1(3)
C4 C5 C6 N1 .0(4)
C4 C5 C6 C7 178.6(3)
C11 N12 C7 C8 -3.0(4)
Ce N12 C7 C8 165.0(2)
C11 N12 C7 C6 177.1(2)
Ce N12 C7 C6 -14.9(3)
N1 C6 C7 N12 15.7(3)
C5 C6 C7 N12 -163.0(3)
N1 C6 C7 C8 -164.2(3)
C5 C6 C7 C8 17.2(4)
N12 C7 C8 C9 .9(4)
C6 C7 C8 C9 -179.2(3)
C7 C8 C9 C10 1.1(5)
C8 C9 C10 C11 -1.0(5)
C7 N12 C11 C10 3.1(4)
Ce N12 C11 C10 -164.9(2)
C7 N12 C11 C13 -177.8(2)
Ce N12 C11 C13 14.2(3)
C9 C10 C11 N12 -1.2(4)
C9 C10 C11 C13 179.8(3)
C17 N18 C13 C14 1.0(4)
Ce N18 C13 C14 -175.3(2)
C17 N18 C13 C11 -178.0(3)
Ce N18 C13 C11 5.6(3)
N12 C11 C13 N18 -13.1(4)
C10 C11 C13 N18 166.0(3)
N12 C11 C13 C14 167.9(3)
C10 C11 C13 C14 -13.1(4)
N18 C13 C14 C15 -1.9(5)
C11 C13 C14 C15 177.1(3)
C13 C14 C15 C16 .5(5)
C14 C15 C16 C17 1.6(5)
C13 N18 C17 C16 1.3(5)
Ce N18 C17 C16 177.8(3)
C15 C16 C17 N18 -2.6(5)
C65 N6 C61 C62 1.1(6)
N6 C61 C62 C63 -.8(7)
C61 C62 C63 C64 -.1(7)
C62 C63 C64 C65 .8(6)
C61 N6 C65 C64 -.3(6)
C63 C64 C65 N6 -.6(6)
C75 N7 C71 C72 .8(7)
N7 C71 C72 C73 -.7(9)
C71 C72 C73 C74 -.9(9)
C72 C73 C74 C75 2.3(8)
C71 N7 C75 C74 .7(6)
C73 C74 C75 N7 -2.2(7)
